data_1574246
loop_
_publ_author_name
'W\"ust, Leonie'
'Chorbacher, Johannes'
'Wellnitz, Tim'
'Nees, Samuel'
'Helten, Holger'
'Braunschweig, Holger'

_publ_section_title
;
 Synthetic access to organyl-substituted 1,2,3-benzodiazaborines with
 turn-on fluorescence activity
;
_journal_issue 17
_journal_name_full 'Chemical Science'
_journal_page_first 7284
_journal_page_last 7293
_journal_paper_doi 10.1039/D5SC01500F
_journal_volume 16
_journal_year 2025
_chemical_formula_moiety 'C23 H23 B N2'
_chemical_formula_sum 'C23 H23 B N2'
_chemical_formula_weight 338.24
_space_group_crystal_system monoclinic
_space_group_IT_number 14
_space_group_name_Hall '-P 2ybc'
_space_group_name_H-M_alt 'P 1 21/c 1'
_atom_sites_solution_hydrogens geom
_atom_sites_solution_primary dual
_atom_sites_solution_secondary difmap
_audit_creation_date 2023-05-08
_audit_creation_method 'CIF-fill 1.4c (K.Radacki, 2005-23)'
_audit_update_record
;
2024-10-28 deposited with the CCDC.	2025-03-18 downloaded from the CCDC.
;
_cell_angle_alpha 90
_cell_angle_beta 104.0560(10)
_cell_angle_gamma 90
_cell_formula_units_Z 4
_cell_length_a 10.59790(10)
_cell_length_b 15.3284(2)
_cell_length_c 11.92880(10)
_cell_measurement_reflns_used 24495
_cell_measurement_temperature 100(2)
_cell_measurement_theta_max 74.0340
_cell_measurement_theta_min 2.8710
_cell_volume 1879.80(4)
_computing_cell_refinement 'CrysAlisPro 1.171.41.112a (Rigaku OD, 2021)'
_computing_data_collection 'CrysAlisPro 1.171.41.112a (Rigaku OD, 2021)'
_computing_data_reduction 'CrysAlisPro 1.171.41.112a (Rigaku OD, 2021)'
_computing_molecular_graphics 'ShelXLe (Huebschle et all, 2011)'
_computing_publication_material 'SHELXL-2018/3 (Sheldrick, 2018)'
_computing_structure_refinement 'SHELXL-2018/3 (Sheldrick, 2018)'
_computing_structure_solution 'SHELXT 2018/2 (Sheldrick, 2018)''
_diffrn_ambient_environment N~2~
_diffrn_ambient_temperature 100(2)
_diffrn_detector HPA
_diffrn_detector_area_resol_mean 10.0
_diffrn_detector_type 'HyPix Arc150'
_diffrn_measured_fraction_theta_full 0.995
_diffrn_measured_fraction_theta_max 0.956
_diffrn_measurement_details
;
 List of Runs (angles in degrees, time in seconds):
 --------------------------------------------------------------------------
  1  \w     59.00  84.00   0.50    0.05    --   46.00  52.00 162.32   50
  2  \w     62.00  87.00   0.50    0.05    --   46.00  52.00  14.20   50
  3  \w     47.00  72.00   0.50    0.05    --   34.00  52.00 -35.96   50
  4  \w     53.00  84.00   0.50    0.05    --   38.00  50.00 -10.25   62
  5  \w    102.00 128.00   0.50    0.05    --   80.79  45.00   8.60   52
  6  \w     24.00  90.00   0.50    0.05    --   58.57-132.00 -42.00  132
  7  \w     30.00 103.00   0.50    0.05    --   76.90-132.00 -42.00  146
  8  \w     25.00 102.00   0.50    0.05    --   71.34-132.00 -42.00  154
  9  \w     46.00  71.00   0.50    0.05    --   84.69-132.00 -42.00   50
 10  \w     35.00  65.00   0.50    0.05    --   80.79-114.00-177.13   60
 11  \w     29.00  94.00   0.50    0.05    --   58.57-139.00 142.00  130
 12  \w     31.00 109.00   0.50    0.05    --   76.90-139.00 142.00  156
 13  \w     39.00 108.00   0.50    0.05    --   84.69-139.00 142.00  138
 14  \w     49.00  92.00   0.50    0.05    --   80.79-100.00 139.10   86
 15  \w     45.00  92.00   0.50    0.05    --   84.69 -95.00  30.00   94
 16  \w     48.00  92.00   0.50    0.05    --   84.69 -95.00   0.00   88
 17  \w     34.00  81.00   0.50    0.05    --   76.90 -95.00 -30.00   94
 18  \w     52.00  91.00   0.50    0.05    --   84.69 -95.00 -60.00   78
 19  \w     42.00  91.00   0.50    0.05    --   84.69 -95.00-120.00   98
 20  \w     56.00  92.00   0.50    0.05    --   84.69 -95.00-180.00   72
 21  \w     42.00  91.00   0.50    0.05    --   84.69 -95.00 -90.00   98
 22  \w     45.00  90.00   0.50    0.05    --   84.69 -95.00  60.00   90
 23  \w     58.00  92.00   0.50    0.05    --   84.69 -95.00  90.00   68
 24  \w     96.00 128.00   0.50    0.05    --   80.79  49.00-121.10   64
 25  \w    -96.00 -23.00   0.50    0.05    --  -60.16 139.00-157.00  146
 26  \w   -105.00 -24.00   0.50    0.05    --  -69.76 139.00-157.00  162
 27  \w   -108.00 -30.00   0.50    0.05    --  -76.35 139.00-157.00  156
 28  \w    -97.00 -35.00   0.50    0.05    --  -79.50 116.00 -14.52  124
 29  \w   -101.00 -23.00   0.50    0.05    --  -69.76 132.00  27.00  156
 30  \w    -91.00 -18.00   0.50    0.05    --  -60.16 132.00  27.00  146
 31  \w   -102.00 -29.00   0.50    0.05    --  -76.35 132.00  27.00  146
 32  \w    -92.00 -32.00   0.50    0.05    --  -76.35 112.00 150.00  120
 33  \w   -123.00 -92.00   0.50    0.05    --  -79.50 -63.00 101.99   62
 34  \w   -122.00 -90.00   0.50    0.05    --  -79.50 -62.00 122.35   64
 35  \w   -115.00 -86.00   0.50    0.05    --  -70.00 -59.00  32.46   58
 36  \w   -120.00 -92.00   0.50    0.05    --  -74.00 -55.00   1.44   56
 37  \w   -125.00-100.00   0.50    0.05    --  -79.50 -61.00   0.89   50
 38  \w   -126.00 -94.00   0.50    0.05    --  -79.50 -53.00 125.77   64
 39  \w   -121.00 -95.00   0.50    0.05    --  -74.00 -55.00 137.71   52
 40  \w   -125.00 -93.00   0.50    0.05    --  -79.50 -52.00  48.45   64
 41  \w   -120.00 -87.00   0.50    0.05    --  -74.00 -56.00 -67.92   66
 42  \w   -106.00 -81.00   0.50    0.05    --  -58.00 -51.00 -50.48   50
 43  \w   -116.00 -90.00   0.50    0.05    --  -70.00 -56.00-139.78   52
 44  \w   -125.00 -93.00   0.50    0.05    --  -79.50 -61.00-168.52   64
 45  \w   -128.00 -98.00   0.50    0.05    --  -79.50 -51.00 -38.38   60
 46  \w   -101.00 -72.00   0.50    0.05    --  -58.00 -48.00-153.65   58
 47  \w   -107.00 -73.00   0.50    0.05    --  -58.00 -49.00  51.78   68
 48  \w   -130.00-105.00   0.50    0.05    --  -79.50 -40.00 -78.97   50
 49  \w   -108.00 -80.00   0.50    0.05    --  -66.00 -44.00 136.09   56
 50  \w   -111.00 -76.00   0.50    0.05    --  -62.00 -48.00 174.39   70
 51  \w   -128.00-103.00   0.50    0.05    --  -79.50 -51.00 169.29   50
 52  \w   -125.00 -95.00   0.50    0.05    --  -79.50-121.00  86.13   60
 53  \w   -125.00 -99.00   0.50    0.05    --  -79.50-120.00-155.97   52
;
_diffrn_measurement_device 'four-circle diffractometer'
_diffrn_measurement_device_type 'Rigaku XtaLAB Synergy-R'
_diffrn_measurement_method '\w scans'
_diffrn_orient_matrix_type
;
 CrysAlisPro convention (1999,Acta A55,543-557)
;
_diffrn_orient_matrix_UB_11 0.0055391000
_diffrn_orient_matrix_UB_12 0.0996140000
_diffrn_orient_matrix_UB_13 -0.0155700000
_diffrn_orient_matrix_UB_21 0.0678903000
_diffrn_orient_matrix_UB_22 -0.0132356000
_diffrn_orient_matrix_UB_23 -0.0992273000
_diffrn_orient_matrix_UB_31 -0.1334556000
_diffrn_orient_matrix_UB_32 -0.0027028000
_diffrn_orient_matrix_UB_33 -0.0873336000
_diffrn_radiation_monochromator 'multi-layer mirror'
_diffrn_radiation_probe x-ray
_diffrn_radiation_type CuK\a
_diffrn_radiation_wavelength 1.54184
_diffrn_radiation_xray_symbol K-L~2,3~
_diffrn_reflns_av_R_equivalents 0.0271
_diffrn_reflns_av_unetI/netI 0.0130
_diffrn_reflns_Laue_measured_fraction_full 0.995
_diffrn_reflns_Laue_measured_fraction_max 0.956
_diffrn_reflns_limit_h_max 11
_diffrn_reflns_limit_h_min -13
_diffrn_reflns_limit_k_max 18
_diffrn_reflns_limit_k_min -18
_diffrn_reflns_limit_l_max 14
_diffrn_reflns_limit_l_min -14
_diffrn_reflns_number 35040
_diffrn_reflns_point_group_measured_fraction_full 0.995
_diffrn_reflns_point_group_measured_fraction_max 0.956
_diffrn_reflns_theta_full 67.684
_diffrn_reflns_theta_max 75.036
_diffrn_reflns_theta_min 4.301
_diffrn_source 'rotating-anode X-ray tube'
_diffrn_source_type 'PhotonJet-R X-ray Source'
_exptl_absorpt_coefficient_mu 0.526
_exptl_absorpt_correction_T_max 1.000
_exptl_absorpt_correction_T_min 0.678
_exptl_absorpt_correction_type gaussian
_exptl_absorpt_process_details
;
 CrysAlisPro 1.171.41.112a (Rigaku Oxford Diffraction, 2021) Numerical 
 absorption correction based on gaussian integration over a multifaceted 
 crystal model Empirical absorption correction using spherical harmonics, 
 implemented in SCALE3 ABSPACK scaling algorithm.
;
_exptl_crystal_colour 'clear light colourless'
_exptl_crystal_density_diffrn 1.195
_exptl_crystal_description block
_exptl_crystal_F_000 720
_exptl_crystal_preparation
;
 For data collection the crystal was immersed in a film of perfluoropolyether 
 oil, mounted on a polyimide loop and transferred to stream of cold nitrogen 
 (Oxford Cryostream 800).
;
_exptl_crystal_size_max 0.270
_exptl_crystal_size_mid 0.180
_exptl_crystal_size_min 0.110
_refine_diff_density_max 0.617
_refine_diff_density_min -0.185
_refine_diff_density_rms 0.040
_refine_ls_extinction_method none
_refine_ls_goodness_of_fit_ref 1.016
_refine_ls_hydrogen_treatment constr
_refine_ls_matrix_type full
_refine_ls_number_parameters 239
_refine_ls_number_reflns 3711
_refine_ls_number_restraints 0
_refine_ls_restrained_S_all 1.016
_refine_ls_R_factor_all 0.0418
_refine_ls_R_factor_gt 0.0398
_refine_ls_shift/su_max 0.000
_refine_ls_shift/su_mean 0.000
_refine_ls_structure_factor_coef Fsqd
_refine_ls_weighting_details
;
 w=1/[\s^2^(Fo^2^)+(0.0526P)^2^+0.7372P] where P=(Fo^2^+2Fc^2^)/3
;
_refine_ls_weighting_scheme calc
_refine_ls_wR_factor_gt 0.1032
_refine_ls_wR_factor_ref 0.1047
_reflns_Friedel_coverage 0.000
_reflns_number_gt 3470
_reflns_number_total 3711
_reflns_threshold_expression 'I > 2\s(I)'
_cod_data_source_file d5sc01500f2.cif
_cod_data_source_block 1-Dur
_cod_depositor_comments 'Adding full bibliography for 1574244--1574256.cif.'
_cod_original_sg_symbol_H-M 'P 21/c'
_cod_database_code 1574246
_shelx_shelxl_version_number 2018/3
_shelx_space_group_comment
;
 The symmetry employed for this shelxl refinement is uniquely defined by the 
 following loop, which should always be used as a source of symmetry 
 information in preference to the above space-group names. They are only 
 intended as comments.
;
_shelx_estimated_absorpt_t_min 0.871
_shelx_estimated_absorpt_t_max 0.944

loop_
_space_group_symop_operation_xyz
'x, y, z'
'-x, y+1/2, -z+1/2'
'-x, -y, -z'
'x, -y-1/2, z-1/2'

loop_
_atom_site_label
_atom_site_type_symbol
_atom_site_fract_x
_atom_site_fract_y
_atom_site_fract_z
_atom_site_U_iso_or_equiv
_atom_site_adp_type
_atom_site_occupancy
_atom_site_site_symmetry_order
_atom_site_calc_flag
_atom_site_refinement_flags_posn
_atom_site_refinement_flags_adp
_atom_site_refinement_flags_occupancy
_atom_site_disorder_assembly
_atom_site_disorder_group
N1 N 0.85543(9) 0.34598(6) 0.34553(8) 0.0213(2) Uani 1 1 d . . . . .
C1 C 1.01211(11) 0.44348(8) 0.32363(10) 0.0256(3) Uani 1 1 d . . . . .
H1 H 1.101464 0.457090 0.332584 0.031 Uiso 1 1 calc R U . . .
B1 B 0.74980(12) 0.40508(8) 0.30675(10) 0.0210(3) Uani 1 1 d . . . . .
N2 N 0.98614(9) 0.36608(6) 0.35587(9) 0.0250(2) Uani 1 1 d . . . . .
C2 C 0.92036(11) 0.51108(8) 0.27576(9) 0.0232(2) Uani 1 1 d . . . . .
C3 C 0.78723(11) 0.49382(7) 0.26394(9) 0.0211(2) Uani 1 1 d . . . . .
C7 C 0.96195(12) 0.59163(8) 0.24097(10) 0.0277(3) Uani 1 1 d . . . . .
H7 H 1.051985 0.602493 0.249141 0.033 Uiso 1 1 calc R U . . .
C4 C 0.69739(11) 0.55924(7) 0.21593(9) 0.0233(2) Uani 1 1 d . . . . .
H4 H 0.607041 0.548986 0.206734 0.028 Uiso 1 1 calc R U . . .
C6 C 0.87156(12) 0.65460(8) 0.19505(10) 0.0292(3) Uani 1 1 d . . . . .
H6 H 0.899352 0.709285 0.172204 0.035 Uiso 1 1 calc R U . . .
C5 C 0.73863(12) 0.63827(8) 0.18190(10) 0.0269(3) Uani 1 1 d . . . . .
H5 H 0.676588 0.681735 0.149441 0.032 Uiso 1 1 calc R U . . .
C8 C 0.84040(11) 0.25963(7) 0.38791(9) 0.0223(2) Uani 1 1 d . . . . .
C9 C 0.60776(10) 0.38411(7) 0.31885(9) 0.0204(2) Uani 1 1 d . . . . .
C13 C 0.90289(13) 0.14873(9) 0.53264(11) 0.0324(3) Uani 1 1 d . . . . .
H13 H 0.957136 0.129456 0.603868 0.039 Uiso 1 1 calc R U . . .
C10 C 0.74515(11) 0.20455(8) 0.32490(10) 0.0244(2) Uani 1 1 d . . . . .
H10 H 0.691101 0.223585 0.253448 0.029 Uiso 1 1 calc R U . . .
C12 C 0.80784(13) 0.09361(8) 0.47031(11) 0.0310(3) Uani 1 1 d . . . . .
H12 H 0.796872 0.036920 0.498706 0.037 Uiso 1 1 calc R U . . .
C11 C 0.72880(12) 0.12159(8) 0.36625(11) 0.0282(3) Uani 1 1 d . . . . .
H11 H 0.663418 0.084047 0.323174 0.034 Uiso 1 1 calc R U . . .
C15 C 0.50475(11) 0.36955(7) 0.22150(10) 0.0227(2) Uani 1 1 d . . . . .
C14 C 0.91986(12) 0.23168(8) 0.49242(10) 0.0276(3) Uani 1 1 d . . . . .
H14 H 0.985168 0.269128 0.535817 0.033 Uiso 1 1 calc R U . . .
C16 C 0.37823(11) 0.35610(7) 0.23559(11) 0.0259(3) Uani 1 1 d . . . . .
C17 C 0.35811(11) 0.35858(7) 0.34680(11) 0.0275(3) Uani 1 1 d . . . . .
H17 H 0.272655 0.349321 0.356239 0.033 Uiso 1 1 calc R U . . .
C20 C 0.69379(12) 0.40489(8) 0.53500(10) 0.0280(3) Uani 1 1 d . . . . .
H20A H 0.766466 0.431972 0.510503 0.042 Uiso 1 1 calc R U . . .
H20B H 0.722788 0.349964 0.575081 0.042 Uiso 1 1 calc R U . . .
H20C H 0.663231 0.444421 0.587356 0.042 Uiso 1 1 calc R U . . .
C19 C 0.58406(11) 0.38683(7) 0.43019(10) 0.0223(2) Uani 1 1 d . . . . .
C18 C 0.45761(12) 0.37399(7) 0.44415(11) 0.0254(3) Uani 1 1 d . . . . .
C21 C 0.42799(13) 0.37861(8) 0.56156(11) 0.0327(3) Uani 1 1 d . . . . .
H21A H 0.334930 0.368427 0.553563 0.049 Uiso 1 1 calc R U . . .
H21B H 0.451479 0.436430 0.595237 0.049 Uiso 1 1 calc R U . . .
H21C H 0.478332 0.333954 0.612107 0.049 Uiso 1 1 calc R U . . .
C22 C 0.26510(12) 0.33899(9) 0.13392(12) 0.0349(3) Uani 1 1 d . . . . .
H22A H 0.251872 0.389600 0.082171 0.052 Uiso 1 1 calc R U . . .
H22B H 0.186412 0.328861 0.161448 0.052 Uiso 1 1 calc R U . . .
H22C H 0.283441 0.287394 0.092017 0.052 Uiso 1 1 calc R U . . .
C23 C 0.52916(12) 0.36743(8) 0.10174(10) 0.0279(3) Uani 1 1 d . . . . .
H23A H 0.498044 0.311934 0.064293 0.042 Uiso 1 1 calc R U . . .
H23B H 0.622615 0.373235 0.107521 0.042 Uiso 1 1 calc R U . . .
H23C H 0.482642 0.415747 0.055831 0.042 Uiso 1 1 calc R U . . .

loop_
_atom_site_aniso_label
_atom_site_aniso_U_11
_atom_site_aniso_U_22
_atom_site_aniso_U_33
_atom_site_aniso_U_23
_atom_site_aniso_U_13
_atom_site_aniso_U_12
N1 0.0198(5) 0.0214(5) 0.0225(5) -0.0011(4) 0.0048(4) -0.0011(4)
C1 0.0205(5) 0.0263(6) 0.0302(6) -0.0043(5) 0.0063(5) -0.0026(4)
B1 0.0231(6) 0.0222(6) 0.0176(5) -0.0030(5) 0.0045(5) -0.0005(5)
N2 0.0200(5) 0.0256(5) 0.0285(5) -0.0033(4) 0.0043(4) -0.0012(4)
C2 0.0248(6) 0.0236(6) 0.0226(5) -0.0047(4) 0.0083(4) -0.0032(4)
C3 0.0235(5) 0.0221(5) 0.0185(5) -0.0032(4) 0.0066(4) -0.0011(4)
C7 0.0269(6) 0.0267(6) 0.0315(6) -0.0033(5) 0.0110(5) -0.0061(5)
C4 0.0256(6) 0.0234(6) 0.0220(5) -0.0009(4) 0.0078(4) -0.0002(4)
C6 0.0371(7) 0.0227(6) 0.0303(6) 0.0002(5) 0.0132(5) -0.0059(5)
C5 0.0326(6) 0.0229(6) 0.0262(6) 0.0008(4) 0.0091(5) 0.0015(5)
C8 0.0230(5) 0.0213(5) 0.0239(5) -0.0006(4) 0.0084(4) 0.0024(4)
C9 0.0225(5) 0.0150(5) 0.0245(5) 0.0014(4) 0.0072(4) 0.0013(4)
C13 0.0321(7) 0.0349(7) 0.0299(6) 0.0091(5) 0.0071(5) 0.0043(5)
C10 0.0257(6) 0.0237(6) 0.0239(5) -0.0021(4) 0.0064(4) 0.0023(4)
C12 0.0359(7) 0.0246(6) 0.0364(6) 0.0055(5) 0.0163(5) 0.0018(5)
C11 0.0301(6) 0.0238(6) 0.0330(6) -0.0039(5) 0.0120(5) -0.0021(5)
C15 0.0242(6) 0.0171(5) 0.0265(6) 0.0021(4) 0.0059(5) 0.0003(4)
C14 0.0252(6) 0.0299(6) 0.0266(6) 0.0014(5) 0.0041(5) 0.0003(5)
C16 0.0223(6) 0.0183(5) 0.0358(6) 0.0015(5) 0.0044(5) 0.0013(4)
C17 0.0237(6) 0.0180(5) 0.0442(7) 0.0023(5) 0.0151(5) 0.0018(4)
C20 0.0343(6) 0.0282(6) 0.0226(5) -0.0017(5) 0.0093(5) 0.0008(5)
C19 0.0275(6) 0.0151(5) 0.0260(6) 0.0010(4) 0.0099(5) 0.0022(4)
C18 0.0315(6) 0.0147(5) 0.0346(6) 0.0019(4) 0.0166(5) 0.0027(4)
C21 0.0416(7) 0.0247(6) 0.0389(7) 0.0017(5) 0.0239(6) 0.0024(5)
C22 0.0230(6) 0.0337(7) 0.0445(7) 0.0014(6) 0.0012(5) -0.0009(5)
C23 0.0293(6) 0.0292(6) 0.0235(6) 0.0009(5) 0.0030(5) -0.0042(5)

loop_
_atom_type_symbol
_atom_type_description
_atom_type_scat_dispersion_real
_atom_type_scat_dispersion_imag
_atom_type_scat_source
C C 0.0181 0.0091 'International Tables Vol C Tables 4.2.6.8 and 6.1.1.4'
H H 0.0000 0.0000 'International Tables Vol C Tables 4.2.6.8 and 6.1.1.4'
B B 0.0090 0.0039 'International Tables Vol C Tables 4.2.6.8 and 6.1.1.4'
N N 0.0311 0.0180 'International Tables Vol C Tables 4.2.6.8 and 6.1.1.4'

loop_
_exptl_crystal_face_index_h
_exptl_crystal_face_index_k
_exptl_crystal_face_index_l
_exptl_crystal_face_perp_dist
0 0 -1 0.1162
0 0 1 0.1195
2 0 1 0.0849
-2 0 -1 0.0941
-1 1 1 0.1209
-1 -1 -2 0.0956
1 -1 -1 0.0984
1 1 2 0.0947
1 2 2 0.0853
-1 1 0 0.1057
1 -1 0 0.0726
0 2 1 0.0916
0 -2 -1 0.0875
1 1 1 0.0714
-1 -1 -1 0.0862
1 -2 0 0.0678
-1 2 0 0.1101
0 1 0 0.0954
0 -1 0 0.0725
-1 -2 0 0.0575
1 2 0 0.0476
-1 1 -1 0.1152
1 -1 1 0.0824
-1 -1 0 0.0755
1 1 0 0.0599

loop_
_geom_angle_atom_site_label_1
_geom_angle_atom_site_label_2
_geom_angle_atom_site_label_3
_geom_angle
_geom_angle_site_symmetry_1
_geom_angle_site_symmetry_3
_geom_angle_publ_flag
N2 N1 B1 124.92(9) . . ?
N2 N1 C8 111.36(9) . . ?
B1 N1 C8 123.55(9) . . ?
N2 C1 C2 127.16(11) . . ?
N1 B1 C3 115.07(10) . . ?
N1 B1 C9 122.08(10) . . ?
C3 B1 C9 122.58(10) . . ?
C1 N2 N1 116.96(10) . . ?
C7 C2 C3 120.88(11) . . ?
C7 C2 C1 121.23(10) . . ?
C3 C2 C1 117.89(10) . . ?
C4 C3 C2 118.02(10) . . ?
C4 C3 B1 124.22(10) . . ?
C2 C3 B1 117.75(10) . . ?
C6 C7 C2 119.68(11) . . ?
C5 C4 C3 120.92(11) . . ?
C7 C6 C5 120.17(11) . . ?
C4 C5 C6 120.32(11) . . ?
C10 C8 C14 119.99(11) . . ?
C10 C8 N1 119.79(10) . . ?
C14 C8 N1 120.21(10) . . ?
C15 C9 C19 120.16(10) . . ?
C15 C9 B1 121.54(10) . . ?
C19 C9 B1 118.12(10) . . ?
C12 C13 C14 120.83(12) . . ?
C8 C10 C11 120.07(11) . . ?
C13 C12 C11 119.64(11) . . ?
C12 C11 C10 120.04(11) . . ?
C9 C15 C16 119.76(10) . . ?
C9 C15 C23 120.48(10) . . ?
C16 C15 C23 119.76(10) . . ?
C13 C14 C8 119.43(11) . . ?
C17 C16 C15 118.71(11) . . ?
C17 C16 C22 119.66(11) . . ?
C15 C16 C22 121.64(11) . . ?
C18 C17 C16 122.73(11) . . ?
C18 C19 C9 120.05(11) . . ?
C18 C19 C20 119.49(10) . . ?
C9 C19 C20 120.45(10) . . ?
C17 C18 C19 118.58(11) . . ?
C17 C18 C21 119.87(11) . . ?
C19 C18 C21 121.54(11) . . ?

loop_
_geom_bond_atom_site_label_1
_geom_bond_atom_site_label_2
_geom_bond_distance
_geom_bond_site_symmetry_2
_geom_bond_publ_flag
N1 N2 1.3951(13) . ?
N1 B1 1.4270(15) . ?
N1 C8 1.4394(14) . ?
C1 N2 1.2971(16) . ?
C1 C2 1.4407(16) . ?
B1 C3 1.5384(16) . ?
B1 C9 1.5798(16) . ?
C2 C7 1.4070(16) . ?
C2 C3 1.4085(16) . ?
C3 C4 1.4054(16) . ?
C7 C6 1.3765(18) . ?
C4 C5 1.3817(16) . ?
C6 C5 1.4017(17) . ?
C8 C10 1.3887(16) . ?
C8 C14 1.3918(16) . ?
C9 C15 1.4051(16) . ?
C9 C19 1.4110(15) . ?
C13 C12 1.3848(19) . ?
C13 C14 1.3860(18) . ?
C10 C11 1.3899(17) . ?
C12 C11 1.3861(18) . ?
C15 C16 1.4065(16) . ?
C15 C23 1.5127(16) . ?
C16 C17 1.3943(18) . ?
C16 C22 1.5070(17) . ?
C17 C18 1.3862(18) . ?
C20 C19 1.5119(16) . ?
C19 C18 1.4039(16) . ?
C18 C21 1.5095(16) . ?

loop_
_geom_torsion_atom_site_label_1
_geom_torsion_atom_site_label_2
_geom_torsion_atom_site_label_3
_geom_torsion_atom_site_label_4
_geom_torsion
_geom_torsion_site_symmetry_1
_geom_torsion_site_symmetry_2
_geom_torsion_site_symmetry_3
_geom_torsion_site_symmetry_4
_geom_torsion_publ_flag
N2 N1 B1 C3 5.72(15) . . . . ?
C8 N1 B1 C3 -179.50(9) . . . . ?
N2 N1 B1 C9 -168.43(10) . . . . ?
C8 N1 B1 C9 6.35(16) . . . . ?
C2 C1 N2 N1 -1.37(17) . . . . ?
B1 N1 N2 C1 -2.61(15) . . . . ?
C8 N1 N2 C1 -177.94(10) . . . . ?
N2 C1 C2 C7 -178.00(11) . . . . ?
N2 C1 C2 C3 1.52(18) . . . . ?
C7 C2 C3 C4 0.30(16) . . . . ?
C1 C2 C3 C4 -179.22(10) . . . . ?
C7 C2 C3 B1 -178.52(10) . . . . ?
C1 C2 C3 B1 1.96(15) . . . . ?
N1 B1 C3 C4 176.10(10) . . . . ?
C9 B1 C3 C4 -9.78(16) . . . . ?
N1 B1 C3 C2 -5.16(14) . . . . ?
C9 B1 C3 C2 168.96(10) . . . . ?
C3 C2 C7 C6 0.18(17) . . . . ?
C1 C2 C7 C6 179.69(11) . . . . ?
C2 C3 C4 C5 -0.32(16) . . . . ?
B1 C3 C4 C5 178.42(10) . . . . ?
C2 C7 C6 C5 -0.65(18) . . . . ?
C3 C4 C5 C6 -0.14(17) . . . . ?
C7 C6 C5 C4 0.63(18) . . . . ?
N2 N1 C8 C10 -135.54(10) . . . . ?
B1 N1 C8 C10 49.06(15) . . . . ?
N2 N1 C8 C14 45.28(13) . . . . ?
B1 N1 C8 C14 -130.12(12) . . . . ?
N1 B1 C9 C15 -112.82(12) . . . . ?
C3 B1 C9 C15 73.47(14) . . . . ?
N1 B1 C9 C19 71.93(14) . . . . ?
C3 B1 C9 C19 -101.78(12) . . . . ?
C14 C8 C10 C11 0.19(17) . . . . ?
N1 C8 C10 C11 -178.99(10) . . . . ?
C14 C13 C12 C11 0.13(19) . . . . ?
C13 C12 C11 C10 0.04(18) . . . . ?
C8 C10 C11 C12 -0.20(17) . . . . ?
C19 C9 C15 C16 -1.15(16) . . . . ?
B1 C9 C15 C16 -176.30(10) . . . . ?
C19 C9 C15 C23 179.39(10) . . . . ?
B1 C9 C15 C23 4.24(16) . . . . ?
C12 C13 C14 C8 -0.14(19) . . . . ?
C10 C8 C14 C13 -0.02(17) . . . . ?
N1 C8 C14 C13 179.16(10) . . . . ?
C9 C15 C16 C17 0.70(16) . . . . ?
C23 C15 C16 C17 -179.84(10) . . . . ?
C9 C15 C16 C22 -179.13(10) . . . . ?
C23 C15 C16 C22 0.32(17) . . . . ?
C15 C16 C17 C18 0.18(17) . . . . ?
C22 C16 C17 C18 -179.98(11) . . . . ?
C15 C9 C19 C18 0.73(16) . . . . ?
B1 C9 C19 C18 176.04(10) . . . . ?
C15 C9 C19 C20 -178.35(10) . . . . ?
B1 C9 C19 C20 -3.03(15) . . . . ?
C16 C17 C18 C19 -0.60(17) . . . . ?
C16 C17 C18 C21 178.06(11) . . . . ?
C9 C19 C18 C17 0.14(16) . . . . ?
C20 C19 C18 C17 179.23(10) . . . . ?
C9 C19 C18 C21 -178.50(10) . . . . ?
C20 C19 C18 C21 0.59(16) . . . . ?
